data_1535222
loop_
_publ_author_name
'Berngardt, E.A.'
'Buslaev, Yu.A.'
'Gorbunova, Yu.E.'
'Mikhailov, Yu.N.'
'Kanishcheva, A.S.'
'Sinitsyn, N.M.'

_publ_section_title
;
 Synthesis and crystal structure of potassium monocarbonylpentabromoosmate
 K2 (Os C O Br5)
;
_journal_name_full 'Zhurnal Neorganicheskoi Khimii'
_journal_page_first 92
_journal_page_last 93
_journal_volume 40
_journal_year 1995
_chemical_formula_sum 'C Br5 K2 O Os'
_chemical_name_systematic 'K2 (Os (C O) Br5)'
_space_group_IT_number 33
_symmetry_space_group_name_Hall 'P 2c -2n'
_symmetry_space_group_name_H-M 'P n a 21'
_cell_angle_alpha 90
_cell_angle_beta 90
_cell_angle_gamma 90
_cell_formula_units_Z 4
_cell_length_a 14.294
_cell_length_b 7.304
_cell_length_c 10.677
_cell_volume 1114.715
_citation_journal_id_ASTM ZNOKAQ
_cod_data_source_file Berngardt_ZNOKAQ_1995_1470.cif
_cod_data_source_block C1Br5K2O1Os1
_cod_original_formula_sum 'C1 Br5 K2 O1 Os1'
_cod_database_code 1535222

loop_
_symmetry_equiv_pos_as_xyz
x,y,z
-x,-y,z+1/2
-x+1/2,y+1/2,z+1/2
x+1/2,-y+1/2,z

loop_
_atom_site_label
_atom_site_type_symbol
_atom_site_fract_x
_atom_site_fract_y
_atom_site_fract_z
_atom_site_occupancy
_atom_site_U_iso_or_equiv
K2 K+1 0.357 0.176 -0.113 1 0.0
Br2 Br-1 0.2296 -0.0641 0.1364 1 0.0
O1 O-2 -0.038 -0.088 0.138 1 0.0
Br3 Br-1 0.0036 0.4591 0.14 1 0.0
Os1 Os+3 0.11415 0.1925 0.1341 1 0.0
Br4 Br-1 0.2531 0.4167 0.141 1 0.0
Br1 Br-1 0.1174 0.202 -0.0979 1 0.0
C1 C+2 0.023 0.016 0.14 1 0.0
K1 K+1 0.3555 0.172 0.388 1 0.0
Br5 Br-1 0.1105 0.193 0.3684 1 0.0
